data_4304790
loop_
_publ_author_name
'Ruslan Pryadun'
'R. H. Holm'

_publ_section_title
;
A New Class of Binuclear and Trinuclear Iron-Sulfur Clusters Derived from
Bis[bis(trimethylsilyl)amido]iron(II)
;
_journal_name_full 'Inorganic Chemistry'
_journal_page_first 3366
_journal_page_last 3370
_journal_paper_doi 10.1021/ic7023742
_journal_volume 47
_journal_year 2008
_chemical_formula_moiety 'C34 H66 Fe2 N2 O2 S2 Si4'
_chemical_formula_sum 'C34 H66 Fe2 N2 O2 S2 Si4'
_chemical_formula_weight 823.07
_chemical_name_systematic
; 
 ? 
;
_space_group_IT_number 2
_symmetry_cell_setting triclinic
_symmetry_space_group_name_Hall '-P 1'
_symmetry_space_group_name_H-M 'P -1'
_atom_sites_solution_hydrogens geom
_atom_sites_solution_primary direct
_atom_sites_solution_secondary difmap
_audit_creation_method SHELXL-97
_cell_angle_alpha 63.335(2)
_cell_angle_beta 82.641(3)
_cell_angle_gamma 68.006(2)
_cell_formula_units_Z 1
_cell_length_a 9.1111(12)
_cell_length_b 11.6967(15)
_cell_length_c 12.7847(16)
_cell_measurement_reflns_used 1697
_cell_measurement_temperature 193(2)
_cell_measurement_theta_max 23.3
_cell_measurement_theta_min 2.56
_cell_volume 1127.6(3)
_computing_cell_refinement 'SAINT (Bruker 1997)'
_computing_data_collection 'SMART (Bruker 1997)'
_computing_data_reduction 'SAINT (Bruker 1997)'
_computing_molecular_graphics 'SHELXTL (Sheldrick, 1997)'
_computing_publication_material 'SHELXTL (Sheldrick, 1997)'
_computing_structure_refinement 'SHELX-97 (Sheldrick, 1997)'
_computing_structure_solution 'SHELX-97 (Sheldrick, 1997)'
_diffrn_ambient_temperature 193(2)
_diffrn_detector_area_resol_mean 'not measured'
_diffrn_measured_fraction_theta_full 0.985
_diffrn_measured_fraction_theta_max 0.985
_diffrn_measurement_device_type 'Bruker AXS CCD'
_diffrn_measurement_method 'phi and omega scans'
_diffrn_radiation_monochromator graphite
_diffrn_radiation_source 'normal-focus sealed tube'
_diffrn_radiation_type MoK\a
_diffrn_radiation_wavelength 0.71073
_diffrn_reflns_av_R_equivalents 0.0569
_diffrn_reflns_av_sigmaI/netI 0.1430
_diffrn_reflns_limit_h_max 11
_diffrn_reflns_limit_h_min -11
_diffrn_reflns_limit_k_max 10
_diffrn_reflns_limit_k_min -15
_diffrn_reflns_limit_l_max 11
_diffrn_reflns_limit_l_min -16
_diffrn_reflns_number 8004
_diffrn_reflns_theta_full 27.94
_diffrn_reflns_theta_max 27.94
_diffrn_reflns_theta_min 1.78
_diffrn_standards_number 0
_exptl_absorpt_coefficient_mu 0.871
_exptl_absorpt_correction_T_max 0.878
_exptl_absorpt_correction_T_min 0.654
_exptl_absorpt_correction_type multi-scan
_exptl_absorpt_process_details '(SADABS; Sheldrick, 1996)'
_exptl_crystal_colour 'yellow green'
_exptl_crystal_density_diffrn 1.212
_exptl_crystal_density_meas ?
_exptl_crystal_density_method .
_exptl_crystal_description prism
_exptl_crystal_F_000 440
_exptl_crystal_size_max 0.2
_exptl_crystal_size_mid 0.15
_exptl_crystal_size_min 0.15
_refine_diff_density_max 0.472
_refine_diff_density_min -0.340
_refine_diff_density_rms 0.067
_refine_ls_extinction_method none
_refine_ls_goodness_of_fit_ref 0.783
_refine_ls_hydrogen_treatment constr
_refine_ls_matrix_type full
_refine_ls_number_parameters 216
_refine_ls_number_reflns 5319
_refine_ls_number_restraints 2
_refine_ls_restrained_S_all 0.784
_refine_ls_R_factor_all 0.1004
_refine_ls_R_factor_gt 0.0456
_refine_ls_shift/su_max 0.000
_refine_ls_shift/su_mean 0.000
_refine_ls_structure_factor_coef Fsqd
_refine_ls_weighting_details 'calc w=1/[\s^2^(Fo^2^)+(0.0262P)^2^+0.0000P] where P=(Fo^2^+2Fc^2^)/3'
_refine_ls_weighting_scheme calc
_refine_ls_wR_factor_gt 0.0851
_refine_ls_wR_factor_ref 0.0957
_reflns_number_gt 2761
_reflns_number_total 5319
_reflns_threshold_expression I>2\s(I)
_cod_data_source_file ic7023742-file001.cif
_cod_data_source_block prs10m
_cod_depositor_comments
;
The following automatic conversions were performed:
'_symmetry_cell_setting' value 'Triclinic' changed to 'triclinic'
according to '/home/saulius/struct/CIF-dictionaries/cif_core.dic'
dictionary named 'cif_core.dic' version 2.4.1 from 2010-06-29.

Automatic conversion script
Id: cif_fix_enum 1527 2010-12-29 10:47:43Z saulius 
;
_cod_database_code 4304790

loop_
_symmetry_equiv_pos_as_xyz
'x, y, z'
'-x, -y, -z'

loop_
_atom_site_label
_atom_site_type_symbol
_atom_site_fract_x
_atom_site_fract_y
_atom_site_fract_z
_atom_site_U_iso_or_equiv
_atom_site_adp_type
_atom_site_occupancy
_atom_site_symmetry_multiplicity
_atom_site_calc_flag
_atom_site_refinement_flags
_atom_site_disorder_assembly
_atom_site_disorder_group
C1 C -0.0152(4) 0.7656(3) 0.7981(3) 0.0328(8) Uani 1 1 d . . .
C2 C -0.0701(4) 0.7374(4) 0.7194(3) 0.0438(9) Uani 1 1 d . . .
H2 H -0.0523 0.6452 0.7366 0.053 Uiso 1 1 calc R . .
C3 C -0.1505(4) 0.8425(4) 0.6161(3) 0.0511(10) Uani 1 1 d . . .
H3 H -0.1884 0.8211 0.5638 0.061 Uiso 1 1 calc R . .
C4 C -0.1771(4) 0.9773(4) 0.5869(3) 0.0476(10) Uani 1 1 d . . .
C5 C -0.1190(5) 1.0043(4) 0.6641(3) 0.0524(11) Uani 1 1 d . . .
H5 H -0.1346 1.0965 0.6454 0.063 Uiso 1 1 calc R . .
C6 C -0.0384(4) 0.9007(4) 0.7685(3) 0.0439(9) Uani 1 1 d . . .
H6 H 0.0011 0.9224 0.8198 0.053 Uiso 1 1 calc R . .
C7 C -0.2689(5) 1.0922(4) 0.4751(3) 0.0713(14) Uani 1 1 d . . .
H7A H -0.1954 1.1113 0.4120 0.107 Uiso 1 1 calc R . .
H7B H -0.3250 1.1747 0.4872 0.107 Uiso 1 1 calc R . .
H7C H -0.3458 1.0651 0.4536 0.107 Uiso 1 1 calc R . .
C8 C 0.3991(4) 0.1500(4) 1.0870(3) 0.0550(11) Uani 1 1 d . . .
H8A H 0.3512 0.0965 1.1567 0.066 Uiso 1 1 calc R A 1
H8B H 0.3895 0.1290 1.0218 0.066 Uiso 1 1 calc R A 1
C9A C 0.562(2) 0.120(2) 1.113(2) 0.0691(18) Uani 0.257(10) 1 d PD B 1
H9C H 0.6191 0.1549 1.0408 0.083 Uiso 0.257(10) 1 calc PR B 1
H9D H 0.6196 0.0203 1.1589 0.083 Uiso 0.257(10) 1 calc PR B 1
C10A C 0.534(3) 0.205(2) 1.1897(16) 0.0691(18) Uani 0.257(10) 1 d PD B 1
H10C H 0.4916 0.1619 1.2670 0.083 Uiso 0.257(10) 1 calc PR B 1
H10D H 0.6312 0.2182 1.2004 0.083 Uiso 0.257(10) 1 calc PR B 1
C9 C 0.5211(8) 0.0980(6) 1.1854(8) 0.0691(18) Uani 0.743(10) 1 d PD B 2
H9A H 0.4722 0.0795 1.2623 0.083 Uiso 0.743(10) 1 calc PR B 2
H9B H 0.6104 0.0146 1.1906 0.083 Uiso 0.743(10) 1 calc PR B 2
C10 C 0.5729(9) 0.2211(7) 1.1424(8) 0.0691(18) Uani 0.743(10) 1 d PD B 2
H10A H 0.6292 0.2181 1.2054 0.083 Uiso 0.743(10) 1 calc PR B 2
H10B H 0.6406 0.2285 1.0744 0.083 Uiso 0.743(10) 1 calc PR B 2
C11 C 0.4123(4) 0.3360(4) 1.1084(3) 0.0563(11) Uani 1 1 d . . .
H11A H 0.3419 0.3853 1.1524 0.068 Uiso 1 1 calc R B 1
H11B H 0.4639 0.3965 1.0485 0.068 Uiso 1 1 calc R B 1
C12 C 0.4141(4) 0.5084(4) 0.7729(3) 0.0530(11) Uani 1 1 d . B .
H12A H 0.4619 0.4477 0.8524 0.080 Uiso 1 1 calc R . .
H12B H 0.3279 0.5895 0.7731 0.080 Uiso 1 1 calc R . .
H12C H 0.4947 0.5367 0.7200 0.080 Uiso 1 1 calc R . .
C13 C 0.2707(5) 0.5329(4) 0.5650(3) 0.0651(13) Uani 1 1 d . B .
H13A H 0.1736 0.6097 0.5598 0.098 Uiso 1 1 calc R . .
H13B H 0.2507 0.4828 0.5276 0.098 Uiso 1 1 calc R . .
H13C H 0.3547 0.5679 0.5252 0.098 Uiso 1 1 calc R . .
C14 C 0.5065(4) 0.2603(4) 0.7305(4) 0.0640(12) Uani 1 1 d . B .
H14A H 0.4748 0.2133 0.6954 0.096 Uiso 1 1 calc R . .
H14B H 0.5412 0.1982 0.8127 0.096 Uiso 1 1 calc R . .
H14C H 0.5938 0.2882 0.6878 0.096 Uiso 1 1 calc R . .
C15 C -0.1415(4) 0.4141(5) 0.7446(4) 0.0863(17) Uani 1 1 d . B .
H15A H -0.1501 0.5020 0.6779 0.129 Uiso 1 1 calc R . .
H15B H -0.1849 0.4294 0.8133 0.129 Uiso 1 1 calc R . .
H15C H -0.2010 0.3708 0.7255 0.129 Uiso 1 1 calc R . .
C16 C 0.1339(4) 0.2586(4) 0.6484(3) 0.0503(10) Uani 1 1 d . B .
H16A H 0.2470 0.2027 0.6581 0.076 Uiso 1 1 calc R . .
H16B H 0.1144 0.3439 0.5764 0.076 Uiso 1 1 calc R . .
H16C H 0.0725 0.2078 0.6434 0.076 Uiso 1 1 calc R . .
C17 C 0.0824(7) 0.1349(5) 0.9065(4) 0.102(2) Uani 1 1 d . B .
H17A H 0.0479 0.1519 0.9757 0.152 Uiso 1 1 calc R . .
H17B H 0.1917 0.0696 0.9208 0.152 Uiso 1 1 calc R . .
H17C H 0.0130 0.0969 0.8907 0.152 Uiso 1 1 calc R . .
Fe1 Fe 0.12457(5) 0.41814(5) 0.93792(4) 0.02975(14) Uani 1 1 d . . .
N1 N 0.1815(3) 0.3743(2) 0.8053(2) 0.0283(6) Uani 1 1 d . B .
O1 O 0.3233(3) 0.2951(2) 1.05424(19) 0.0415(6) Uani 1 1 d . B .
S1 S 0.08314(10) 0.63462(8) 0.93480(7) 0.0327(2) Uani 1 1 d . . .
Si1 Si 0.33370(11) 0.41560(10) 0.72197(8) 0.0367(3) Uani 1 1 d . . .
Si2 Si 0.07202(12) 0.29936(11) 0.77732(9) 0.0435(3) Uani 1 1 d . . .

loop_
_atom_site_aniso_label
_atom_site_aniso_U_11
_atom_site_aniso_U_22
_atom_site_aniso_U_33
_atom_site_aniso_U_23
_atom_site_aniso_U_13
_atom_site_aniso_U_12
C1 0.0356(19) 0.030(2) 0.035(2) -0.0164(16) 0.0103(15) -0.0131(16)
C2 0.058(2) 0.029(2) 0.042(2) -0.0151(18) -0.0007(19) -0.0115(19)
C3 0.064(3) 0.046(3) 0.040(2) -0.0185(19) -0.003(2) -0.015(2)
C4 0.048(2) 0.042(3) 0.033(2) -0.0069(18) 0.0025(18) -0.0075(19)
C5 0.065(3) 0.027(2) 0.052(3) -0.0093(19) 0.010(2) -0.015(2)
C6 0.054(2) 0.035(2) 0.044(2) -0.0163(18) 0.0062(18) -0.0200(19)
C7 0.078(3) 0.054(3) 0.049(3) -0.006(2) -0.004(2) -0.008(2)
C8 0.055(3) 0.034(2) 0.062(3) -0.0118(19) -0.016(2) -0.007(2)
C9A 0.051(3) 0.059(3) 0.075(5) -0.008(3) -0.015(3) -0.017(2)
C10A 0.051(3) 0.059(3) 0.075(5) -0.008(3) -0.015(3) -0.017(2)
C9 0.051(3) 0.059(3) 0.075(5) -0.008(3) -0.015(3) -0.017(2)
C10 0.051(3) 0.059(3) 0.075(5) -0.008(3) -0.015(3) -0.017(2)
C11 0.055(3) 0.053(3) 0.063(3) -0.027(2) -0.015(2) -0.014(2)
C12 0.043(2) 0.070(3) 0.065(3) -0.038(2) 0.0198(19) -0.035(2)
C13 0.078(3) 0.074(3) 0.044(2) -0.017(2) 0.014(2) -0.042(3)
C14 0.047(2) 0.057(3) 0.091(3) -0.043(2) 0.032(2) -0.018(2)
C15 0.038(2) 0.155(5) 0.135(4) -0.119(4) 0.016(3) -0.039(3)
C16 0.056(3) 0.056(3) 0.055(2) -0.035(2) 0.0063(19) -0.024(2)
C17 0.206(6) 0.092(4) 0.072(3) -0.054(3) 0.061(4) -0.115(4)
Fe1 0.0312(3) 0.0280(3) 0.0307(3) -0.0144(2) 0.0029(2) -0.0096(2)
N1 0.0265(14) 0.0326(16) 0.0297(15) -0.0166(12) 0.0048(12) -0.0118(12)
O1 0.0402(14) 0.0298(15) 0.0499(15) -0.0125(11) -0.0100(12) -0.0099(11)
S1 0.0386(5) 0.0288(5) 0.0329(5) -0.0131(4) 0.0045(4) -0.0155(4)
Si1 0.0353(6) 0.0384(6) 0.0401(6) -0.0201(5) 0.0114(5) -0.0163(5)
Si2 0.0488(7) 0.0541(7) 0.0512(7) -0.0370(6) 0.0185(5) -0.0305(6)

loop_
_atom_type_symbol
_atom_type_description
_atom_type_scat_dispersion_real
_atom_type_scat_dispersion_imag
_atom_type_scat_source
C C 0.0033 0.0016 'International Tables Vol C Tables 4.2.6.8 and 6.1.1.4'
H H 0.0000 0.0000 'International Tables Vol C Tables 4.2.6.8 and 6.1.1.4'
N N 0.0061 0.0033 'International Tables Vol C Tables 4.2.6.8 and 6.1.1.4'
O O 0.0106 0.0060 'International Tables Vol C Tables 4.2.6.8 and 6.1.1.4'
Si Si 0.0817 0.0704 'International Tables Vol C Tables 4.2.6.8 and 6.1.1.4'
S S 0.1246 0.1234 'International Tables Vol C Tables 4.2.6.8 and 6.1.1.4'
Fe Fe 0.3463 0.8444 'International Tables Vol C Tables 4.2.6.8 and 6.1.1.4'

loop_
_geom_angle_atom_site_label_1
_geom_angle_atom_site_label_2
_geom_angle_atom_site_label_3
_geom_angle
_geom_angle_site_symmetry_1
_geom_angle_site_symmetry_3
_geom_angle_publ_flag
C6 C1 C2 118.3(3) . . ?
C6 C1 S1 119.4(3) . . ?
C2 C1 S1 122.3(3) . . ?
C3 C2 C1 120.4(4) . . ?
C3 C2 H2 119.8 . . ?
C1 C2 H2 119.8 . . ?
C4 C3 C2 121.7(4) . . ?
C4 C3 H3 119.2 . . ?
C2 C3 H3 119.2 . . ?
C5 C4 C3 117.6(3) . . ?
C5 C4 C7 121.0(4) . . ?
C3 C4 C7 121.5(4) . . ?
C4 C5 C6 121.8(4) . . ?
C4 C5 H5 119.1 . . ?
C6 C5 H5 119.1 . . ?
C1 C6 C5 120.2(4) . . ?
C1 C6 H6 119.9 . . ?
C5 C6 H6 119.9 . . ?
C4 C7 H7A 109.5 . . ?
C4 C7 H7B 109.5 . . ?
H7A C7 H7B 109.5 . . ?
C4 C7 H7C 109.5 . . ?
H7A C7 H7C 109.5 . . ?
H7B C7 H7C 109.5 . . ?
C9A C8 O1 104.6(8) . . ?
C9A C8 C9 35.7(8) . . ?
O1 C8 C9 104.7(4) . . ?
C9A C8 H8A 110.8 . . ?
O1 C8 H8A 110.8 . . ?
C9 C8 H8A 78.0 . . ?
C9A C8 H8B 110.8 . . ?
O1 C8 H8B 110.8 . . ?
C9 C8 H8B 137.6 . . ?
H8A C8 H8B 108.9 . . ?
C8 C9A C10A 98.3(16) . . ?
C8 C9A H9C 112.1 . . ?
C10A C9A H9C 112.1 . . ?
C8 C9A H9D 112.1 . . ?
C10A C9A H9D 112.1 . . ?
H9C C9A H9D 109.7 . . ?
C11 C10A C9A 97.9(14) . . ?
C11 C10A H10C 112.2 . . ?
C9A C10A H10C 112.2 . . ?
C11 C10A H10D 112.2 . . ?
C9A C10A H10D 112.2 . . ?
H10C C10A H10D 109.8 . . ?
C10 C9 C8 100.1(6) . . ?
C10 C9 H9A 111.8 . . ?
C8 C9 H9A 111.8 . . ?
C10 C9 H9B 111.8 . . ?
C8 C9 H9B 111.8 . . ?
H9A C9 H9B 109.5 . . ?
C11 C10 C9 99.8(5) . . ?
C11 C10 H10A 111.8 . . ?
C9 C10 H10A 111.8 . . ?
C11 C10 H10B 111.8 . . ?
C9 C10 H10B 111.8 . . ?
H10A C10 H10B 109.5 . . ?
O1 C11 C10A 105.3(9) . . ?
O1 C11 C10 104.5(4) . . ?
C10A C11 C10 24.8(7) . . ?
O1 C11 H11A 110.7 . . ?
C10A C11 H11A 110.7 . . ?
C10 C11 H11A 131.1 . . ?
O1 C11 H11B 110.7 . . ?
C10A C11 H11B 110.7 . . ?
C10 C11 H11B 88.5 . . ?
H11A C11 H11B 108.8 . . ?
Si1 C12 H12A 109.5 . . ?
Si1 C12 H12B 109.5 . . ?
H12A C12 H12B 109.5 . . ?
Si1 C12 H12C 109.5 . . ?
H12A C12 H12C 109.5 . . ?
H12B C12 H12C 109.5 . . ?
Si1 C13 H13A 109.5 . . ?
Si1 C13 H13B 109.5 . . ?
H13A C13 H13B 109.5 . . ?
Si1 C13 H13C 109.5 . . ?
H13A C13 H13C 109.5 . . ?
H13B C13 H13C 109.5 . . ?
Si1 C14 H14A 109.5 . . ?
Si1 C14 H14B 109.5 . . ?
H14A C14 H14B 109.5 . . ?
Si1 C14 H14C 109.5 . . ?
H14A C14 H14C 109.5 . . ?
H14B C14 H14C 109.5 . . ?
Si2 C15 H15A 109.5 . . ?
Si2 C15 H15B 109.5 . . ?
H15A C15 H15B 109.5 . . ?
Si2 C15 H15C 109.5 . . ?
H15A C15 H15C 109.5 . . ?
H15B C15 H15C 109.5 . . ?
Si2 C16 H16A 109.5 . . ?
Si2 C16 H16B 109.5 . . ?
H16A C16 H16B 109.5 . . ?
Si2 C16 H16C 109.5 . . ?
H16A C16 H16C 109.5 . . ?
H16B C16 H16C 109.5 . . ?
Si2 C17 H17A 109.5 . . ?
Si2 C17 H17B 109.5 . . ?
H17A C17 H17B 109.5 . . ?
Si2 C17 H17C 109.5 . . ?
H17A C17 H17C 109.5 . . ?
H17B C17 H17C 109.5 . . ?
N1 Fe1 O1 104.46(10) . . ?
N1 Fe1 S1 125.48(8) . . ?
O1 Fe1 S1 99.55(7) . . ?
N1 Fe1 S1 123.34(8) . 2_567 ?
O1 Fe1 S1 101.02(7) . 2_567 ?
S1 Fe1 S1 98.26(3) . 2_567 ?
Si2 N1 Si1 124.16(15) . . ?
Si2 N1 Fe1 116.94(13) . . ?
Si1 N1 Fe1 118.89(14) . . ?
C8 O1 C11 109.1(2) . . ?
C8 O1 Fe1 122.4(2) . . ?
C11 O1 Fe1 128.4(2) . . ?
C1 S1 Fe1 107.66(12) . . ?
C1 S1 Fe1 105.32(11) . 2_567 ?
Fe1 S1 Fe1 81.74(3) . 2_567 ?
N1 Si1 C13 112.85(15) . . ?
N1 Si1 C12 111.59(14) . . ?
C13 Si1 C12 105.11(18) . . ?
N1 Si1 C14 112.39(16) . . ?
C13 Si1 C14 108.79(19) . . ?
C12 Si1 C14 105.60(18) . . ?
N1 Si2 C17 110.80(18) . . ?
N1 Si2 C15 110.93(16) . . ?
C17 Si2 C15 107.8(3) . . ?
N1 Si2 C16 114.83(15) . . ?
C17 Si2 C16 106.64(18) . . ?
C15 Si2 C16 105.47(18) . . ?

loop_
_geom_bond_atom_site_label_1
_geom_bond_atom_site_label_2
_geom_bond_distance
_geom_bond_site_symmetry_2
_geom_bond_publ_flag
C1 C6 1.386(4) . ?
C1 C2 1.386(4) . ?
C1 S1 1.781(3) . ?
C2 C3 1.382(4) . ?
C2 H2 0.9500 . ?
C3 C4 1.377(5) . ?
C3 H3 0.9500 . ?
C4 C5 1.375(5) . ?
C4 C7 1.513(5) . ?
C5 C6 1.386(5) . ?
C5 H5 0.9500 . ?
C6 H6 0.9500 . ?
C7 H7A 0.9800 . ?
C7 H7B 0.9800 . ?
C7 H7C 0.9800 . ?
C8 C9A 1.439(19) . ?
C8 O1 1.445(4) . ?
C8 C9 1.534(7) . ?
C8 H8A 0.9900 . ?
C8 H8B 0.9900 . ?
C9A C10A 1.632(18) . ?
C9A H9C 0.9900 . ?
C9A H9D 0.9900 . ?
C10A C11 1.50(2) . ?
C10A H10C 0.9900 . ?
C10A H10D 0.9900 . ?
C9 C10 1.527(8) . ?
C9 H9A 0.9900 . ?
C9 H9B 0.9900 . ?
C10 C11 1.517(8) . ?
C10 H10A 0.9900 . ?
C10 H10B 0.9900 . ?
C11 O1 1.449(4) . ?
C11 H11A 0.9900 . ?
C11 H11B 0.9900 . ?
C12 Si1 1.869(4) . ?
C12 H12A 0.9800 . ?
C12 H12B 0.9800 . ?
C12 H12C 0.9800 . ?
C13 Si1 1.863(3) . ?
C13 H13A 0.9800 . ?
C13 H13B 0.9800 . ?
C13 H13C 0.9800 . ?
C14 Si1 1.875(4) . ?
C14 H14A 0.9800 . ?
C14 H14B 0.9800 . ?
C14 H14C 0.9800 . ?
C15 Si2 1.873(4) . ?
C15 H15A 0.9800 . ?
C15 H15B 0.9800 . ?
C15 H15C 0.9800 . ?
C16 Si2 1.878(3) . ?
C16 H16A 0.9800 . ?
C16 H16B 0.9800 . ?
C16 H16C 0.9800 . ?
C17 Si2 1.868(4) . ?
C17 H17A 0.9800 . ?
C17 H17B 0.9800 . ?
C17 H17C 0.9800 . ?
Fe1 N1 1.940(2) . ?
Fe1 O1 2.092(2) . ?
Fe1 S1 2.3985(10) . ?
Fe1 S1 2.4071(10) 2_567 ?
N1 Si2 1.708(3) . ?
N1 Si1 1.718(2) . ?
S1 Fe1 2.4072(10) 2_567 ?

loop_
_geom_torsion_atom_site_label_1
_geom_torsion_atom_site_label_2
_geom_torsion_atom_site_label_3
_geom_torsion_atom_site_label_4
_geom_torsion
_geom_torsion_site_symmetry_1
_geom_torsion_site_symmetry_2
_geom_torsion_site_symmetry_3
_geom_torsion_site_symmetry_4
_geom_torsion_publ_flag
C6 C1 C2 C3 -2.2(5) . . . . ?
S1 C1 C2 C3 177.8(3) . . . . ?
C1 C2 C3 C4 0.9(6) . . . . ?
C2 C3 C4 C5 0.7(6) . . . . ?
C2 C3 C4 C7 -178.4(3) . . . . ?
C3 C4 C5 C6 -0.9(6) . . . . ?
C7 C4 C5 C6 178.2(3) . . . . ?
C2 C1 C6 C5 2.0(5) . . . . ?
S1 C1 C6 C5 -178.0(3) . . . . ?
C4 C5 C6 C1 -0.5(6) . . . . ?
O1 C8 C9A C10A 44.4(17) . . . . ?
C9 C8 C9A C10A -50.6(12) . . . . ?
C8 C9A C10A C11 -47(2) . . . . ?
C9A C8 C9 C10 58.9(12) . . . . ?
O1 C8 C9 C10 -35.7(8) . . . . ?
C8 C9 C10 C11 45.3(9) . . . . ?
C9A C10A C11 O1 32.9(18) . . . . ?
C9A C10A C11 C10 -58.5(17) . . . . ?
C9 C10 C11 O1 -39.7(8) . . . . ?
C9 C10 C11 C10A 55(2) . . . . ?
O1 Fe1 N1 Si2 116.05(14) . . . . ?
S1 Fe1 N1 Si2 -130.74(11) . . . . ?
S1 Fe1 N1 Si2 2.11(18) 2_567 . . . ?
O1 Fe1 N1 Si1 -65.32(16) . . . . ?
S1 Fe1 N1 Si1 47.89(17) . . . . ?
S1 Fe1 N1 Si1 -179.26(9) 2_567 . . . ?
C9A C8 O1 C11 -25.6(11) . . . . ?
C9 C8 O1 C11 11.4(5) . . . . ?
C9A C8 O1 Fe1 151.1(10) . . . . ?
C9 C8 O1 Fe1 -171.9(4) . . . . ?
C10A C11 O1 C8 -7.7(9) . . . . ?
C10 C11 O1 C8 18.0(5) . . . . ?
C10A C11 O1 Fe1 175.9(8) . . . . ?
C10 C11 O1 Fe1 -158.4(4) . . . . ?
N1 Fe1 O1 C8 -49.1(3) . . . . ?
S1 Fe1 O1 C8 -179.7(2) . . . . ?
S1 Fe1 O1 C8 79.9(2) 2_567 . . . ?
N1 Fe1 O1 C11 126.9(3) . . . . ?
S1 Fe1 O1 C11 -3.7(3) . . . . ?
S1 Fe1 O1 C11 -104.2(3) 2_567 . . . ?
C6 C1 S1 Fe1 -173.2(2) . . . . ?
C2 C1 S1 Fe1 6.9(3) . . . . ?
C6 C1 S1 Fe1 100.8(3) . . . 2_567 ?
C2 C1 S1 Fe1 -79.2(3) . . . 2_567 ?
N1 Fe1 S1 C1 38.23(15) . . . . ?
O1 Fe1 S1 C1 153.75(13) . . . . ?
S1 Fe1 S1 C1 -103.53(11) 2_567 . . . ?
N1 Fe1 S1 Fe1 141.76(9) . . . 2_567 ?
O1 Fe1 S1 Fe1 -102.72(7) . . . 2_567 ?
S1 Fe1 S1 Fe1 0.0 2_567 . . 2_567 ?
Si2 N1 Si1 C13 57.4(2) . . . . ?
Fe1 N1 Si1 C13 -121.15(19) . . . . ?
Si2 N1 Si1 C12 175.47(18) . . . . ?
Fe1 N1 Si1 C12 -3.1(2) . . . . ?
Si2 N1 Si1 C14 -66.1(2) . . . . ?
Fe1 N1 Si1 C14 115.36(19) . . . . ?
Si1 N1 Si2 C17 122.7(2) . . . . ?
Fe1 N1 Si2 C17 -58.8(2) . . . . ?
Si1 N1 Si2 C15 -117.6(2) . . . . ?
Fe1 N1 Si2 C15 60.9(2) . . . . ?
Si1 N1 Si2 C16 1.8(2) . . . . ?
Fe1 N1 Si2 C16 -179.65(16) . . . . ?
